data_7021424
loop_
_publ_author_name
'Perry, Christopher B.'
'Shin, Naree'
'Fernandes, Manuel A.'
'Marques, Helder M.'

_publ_section_title
;
 Phenylvinylcobalamin: an alkenylcobalamin featuring a ligand with a large
 trans influence.
;
_journal_issue 21
_journal_name_full 'Dalton transactions (Cambridge, England : 2003)'
_journal_page_first 7555
_journal_page_last 7561
_journal_paper_doi 10.1039/c3dt50336d
_journal_volume 42
_journal_year 2013
_chemical_absolute_configuration rmad
_chemical_formula_moiety
;
C70 H95 Co N13 O14 P, C3 H6 O, 15(H2 O)
;
_chemical_formula_sum 'C73 H131 Co N13 O30 P'
_chemical_formula_weight 1760.81
_chemical_name_systematic
;
?
;
_space_group_IT_number 19
_symmetry_cell_setting orthorhombic
_symmetry_space_group_name_Hall 'P 2ac 2ab'
_symmetry_space_group_name_H-M 'P 21 21 21'
_atom_sites_solution_hydrogens geom
_atom_sites_solution_primary direct
_atom_sites_solution_secondary difmap
_audit_creation_method SHELXL-97
_cell_angle_alpha 90.00
_cell_angle_beta 90.00
_cell_angle_gamma 90.00
_cell_formula_units_Z 4
_cell_length_a 15.7783(7)
_cell_length_b 22.3400(9)
_cell_length_c 25.1607(14)
_cell_measurement_reflns_used 7173
_cell_measurement_temperature 173(2)
_cell_measurement_theta_max 26.35
_cell_measurement_theta_min 2.23
_cell_volume 8868.8(7)
_computing_cell_refinement 'Bruker SAINT'
_computing_data_collection 'Bruker APEX2'
_computing_data_reduction 'Bruker SAINT'
_computing_molecular_graphics 'Bruker SHELXTL'
_computing_publication_material 'Bruker SHELXTL'
_computing_structure_refinement 'SHELXL-97 (Sheldrick, 2008)'
_computing_structure_solution 'SHELXS-97 (Sheldrick, 2008)'
_diffrn_ambient_temperature 173(2)
_diffrn_measured_fraction_theta_full 0.999
_diffrn_measured_fraction_theta_max 0.999
_diffrn_measurement_device_type 'Bruker APEX-II CCD'
_diffrn_measurement_method '\f and \w scans'
_diffrn_radiation_monochromator graphite
_diffrn_radiation_source 'fine-focus sealed tube'
_diffrn_radiation_type MoK\a
_diffrn_radiation_wavelength 0.71073
_diffrn_reflns_av_R_equivalents 0.0884
_diffrn_reflns_av_unetI/netI 0.1172
_diffrn_reflns_limit_h_max 19
_diffrn_reflns_limit_h_min -18
_diffrn_reflns_limit_k_max 27
_diffrn_reflns_limit_k_min -27
_diffrn_reflns_limit_l_max 13
_diffrn_reflns_limit_l_min -31
_diffrn_reflns_number 47932
_diffrn_reflns_theta_full 26.00
_diffrn_reflns_theta_max 26.00
_diffrn_reflns_theta_min 1.52
_exptl_absorpt_coefficient_mu 0.296
_exptl_absorpt_correction_type none
_exptl_crystal_colour red
_exptl_crystal_density_diffrn 1.319
_exptl_crystal_density_method 'not measured'
_exptl_crystal_description needle
_exptl_crystal_F_000 3768
_exptl_crystal_size_max 0.48
_exptl_crystal_size_mid 0.17
_exptl_crystal_size_min 0.15
_refine_diff_density_max 0.681
_refine_diff_density_min -0.467
_refine_diff_density_rms 0.098
_refine_ls_abs_structure_details 'Flack H D (1983), Acta Cryst. A39, 876-881'
_refine_ls_abs_structure_Flack 0.07(3)
_refine_ls_extinction_method none
_refine_ls_goodness_of_fit_ref 0.992
_refine_ls_hydrogen_treatment constr
_refine_ls_matrix_type full
_refine_ls_number_parameters 1052
_refine_ls_number_reflns 17377
_refine_ls_number_restraints 59
_refine_ls_restrained_S_all 0.993
_refine_ls_R_factor_all 0.1631
_refine_ls_R_factor_gt 0.0954
_refine_ls_shift/su_max 0.002
_refine_ls_shift/su_mean 0.000
_refine_ls_structure_factor_coef Fsqd
_refine_ls_weighting_details 'calc w=1/[\s^2^(Fo^2^)+(0.1786P)^2^+0.0000P] where P=(Fo^2^+2Fc^2^)/3'
_refine_ls_weighting_scheme calc
_refine_ls_wR_factor_gt 0.2504
_refine_ls_wR_factor_ref 0.2898
_reflns_number_gt 9586
_reflns_number_total 17377
_reflns_threshold_expression >2sigma(I)
_cod_data_source_file c3dt50336d.txt
_cod_data_source_block 11m_naree4_0f
_cod_depositor_comments
;
The following automatic conversions were performed:

'_symmetry_cell_setting' value 'Orthorhombic' changed to
'orthorhombic' according to
/home/saulius/struct/CIF-dictionaries/cif_core.dic dictionary named
'cif_core.dic' version 2.4.2 from 2011-04-26.

Automatic conversion script
Id: cif_fix_values 1891 2012-01-12 08:04:46Z andrius 
;
_cod_original_sg_symbol_H-M P2(1)2(1)2(1)
_cod_database_code 7021424

loop_
_symmetry_equiv_pos_as_xyz
'x, y, z'
'-x+1/2, -y, z+1/2'
'-x, y+1/2, -z+1/2'
'x+1/2, -y+1/2, -z'

loop_
_atom_site_label
_atom_site_type_symbol
_atom_site_fract_x
_atom_site_fract_y
_atom_site_fract_z
_atom_site_U_iso_or_equiv
_atom_site_adp_type
_atom_site_occupancy
_atom_site_symmetry_multiplicity
_atom_site_calc_flag
_atom_site_refinement_flags
_atom_site_disorder_assembly
_atom_site_disorder_group
C1 C 0.1623(4) 0.6760(3) 0.2812(3) 0.0426(18) Uani 1 1 d . . .
C2 C 0.0659(5) 0.6916(4) 0.2718(4) 0.052(2) Uani 1 1 d . . .
C3 C 0.0236(5) 0.6272(4) 0.2777(3) 0.051(2) Uani 1 1 d . . .
H3 H -0.0263 0.6242 0.2534 0.061 Uiso 1 1 calc R . .
C4 C 0.0953(4) 0.5885(4) 0.2567(3) 0.0430(16) Uani 1 1 d . . .
C5 C 0.0818(4) 0.5288(4) 0.2370(3) 0.0444(17) Uani 1 1 d . . .
C6 C 0.1484(4) 0.4922(4) 0.2273(3) 0.049(2) Uani 1 1 d . . .
C7 C 0.1461(5) 0.4271(4) 0.2050(3) 0.050(2) Uani 1 1 d . . .
C8 C 0.2335(5) 0.4029(3) 0.2227(3) 0.0488(19) Uani 1 1 d . . .
H8 H 0.2571 0.3764 0.1943 0.059 Uiso 1 1 calc R . .
C9 C 0.2843(5) 0.4603(4) 0.2251(3) 0.0506(19) Uani 1 1 d . . .
C10 C 0.3697(5) 0.4613(4) 0.2235(4) 0.054(2) Uani 1 1 d . . .
H10 H 0.3972 0.4238 0.2193 0.065 Uiso 1 1 calc R . .
C11 C 0.4228(5) 0.5117(4) 0.2275(3) 0.048(2) Uani 1 1 d . . .
C12 C 0.5163(5) 0.5068(4) 0.2307(4) 0.051(2) Uani 1 1 d . . .
C13 C 0.5450(4) 0.5744(3) 0.2330(4) 0.0480(19) Uani 1 1 d . . .
H13 H 0.5780 0.5837 0.2001 0.058 Uiso 1 1 calc R . .
C14 C 0.4597(4) 0.6079(3) 0.2304(3) 0.0437(18) Uani 1 1 d . . .
C15 C 0.4549(4) 0.6696(4) 0.2294(3) 0.0462(19) Uani 1 1 d . . .
C16 C 0.3739(4) 0.6988(3) 0.2381(3) 0.0445(17) Uani 1 1 d . . .
C17 C 0.3584(4) 0.7676(4) 0.2417(3) 0.0477(17) Uani 1 1 d U . .
C18 C 0.2701(4) 0.7677(3) 0.2683(4) 0.0485(18) Uani 1 1 d . . .
H18 H 0.2787 0.7633 0.3075 0.058 Uiso 1 1 calc R . .
C19 C 0.2293(4) 0.7099(3) 0.2479(3) 0.0463(18) Uani 1 1 d . . .
H19 H 0.2064 0.7170 0.2114 0.056 Uiso 1 1 calc R . .
C20 C 0.1865(5) 0.6771(4) 0.3390(4) 0.050(2) Uani 1 1 d . . .
H20A H 0.1515 0.6484 0.3586 0.075 Uiso 1 1 calc R . .
H20B H 0.1774 0.7174 0.3533 0.075 Uiso 1 1 calc R . .
H20C H 0.2464 0.6663 0.3427 0.075 Uiso 1 1 calc R . .
C21 C 0.0233(5) 0.7371(4) 0.3074(4) 0.058(2) Uani 1 1 d . . .
H21A H -0.0370 0.7398 0.2983 0.086 Uiso 1 1 calc R . .
H21B H 0.0501 0.7763 0.3024 0.086 Uiso 1 1 calc R . .
H21C H 0.0293 0.7248 0.3446 0.086 Uiso 1 1 calc R . .
C22 C 0.0530(5) 0.7109(4) 0.2123(3) 0.052(2) Uani 1 1 d . . .
H22A H 0.0782 0.7512 0.2079 0.063 Uiso 1 1 calc R . .
H22B H 0.0861 0.6831 0.1898 0.063 Uiso 1 1 calc R . .
C23 C -0.0350(5) 0.7131(5) 0.1907(4) 0.057(2) Uani 1 1 d . . .
C24 C -0.0024(5) 0.6067(5) 0.3347(4) 0.069(3) Uani 1 1 d . . .
H24A H 0.0166 0.5648 0.3395 0.083 Uiso 1 1 calc R . .
H24B H 0.0290 0.6316 0.3607 0.083 Uiso 1 1 calc R . .
C25 C -0.0931(6) 0.6098(6) 0.3479(5) 0.093(4) Uani 1 1 d . . .
H25A H -0.1093 0.6524 0.3519 0.111 Uiso 1 1 calc R . .
H25B H -0.1260 0.5932 0.3178 0.111 Uiso 1 1 calc R . .
C26 C -0.1168(6) 0.5779(6) 0.3962(5) 0.079(3) Uani 1 1 d . . .
C27 C -0.0106(5) 0.5095(4) 0.2274(4) 0.063(2) Uani 1 1 d . . .
H27A H -0.0119 0.4768 0.2014 0.095 Uiso 1 1 calc R . .
H27B H -0.0430 0.5436 0.2137 0.095 Uiso 1 1 calc R . .
H27C H -0.0356 0.4959 0.2609 0.095 Uiso 1 1 calc R . .
C28 C 0.1388(6) 0.4331(4) 0.1429(4) 0.056(2) Uani 1 1 d . . .
H28A H 0.0860 0.4549 0.1339 0.067 Uiso 1 1 calc R . .
H28B H 0.1872 0.4568 0.1294 0.067 Uiso 1 1 calc R . .
C29 C 0.1379(5) 0.3738(5) 0.1166(4) 0.063(3) Uani 1 1 d . . .
C30 C 0.0717(5) 0.3880(4) 0.2253(4) 0.053(2) Uani 1 1 d . . .
H30A H 0.0199 0.3984 0.2059 0.079 Uiso 1 1 calc R . .
H30B H 0.0632 0.3952 0.2633 0.079 Uiso 1 1 calc R . .
H30C H 0.0850 0.3457 0.2195 0.079 Uiso 1 1 calc R . .
C31 C 0.2319(5) 0.3696(3) 0.2745(3) 0.0480(19) Uani 1 1 d . . .
H31A H 0.1995 0.3939 0.3004 0.058 Uiso 1 1 calc R . .
H31B H 0.2000 0.3320 0.2690 0.058 Uiso 1 1 calc R . .
C32 C 0.3146(5) 0.3542(4) 0.2990(4) 0.058(2) Uani 1 1 d U . .
H32A H 0.3432 0.3916 0.3101 0.070 Uiso 1 1 calc R . .
H32B H 0.3507 0.3347 0.2719 0.070 Uiso 1 1 calc R . .
C33 C 0.3068(5) 0.3127(5) 0.3473(4) 0.065(2) Uani 1 1 d U . .
C34 C 0.5387(6) 0.4711(4) 0.2809(4) 0.069(3) Uani 1 1 d . . .
H34A H 0.5163 0.4919 0.3122 0.103 Uiso 1 1 calc R . .
H34B H 0.6004 0.4676 0.2839 0.103 Uiso 1 1 calc R . .
H34C H 0.5136 0.4311 0.2787 0.103 Uiso 1 1 calc R . .
C35 C 0.5552(6) 0.4756(5) 0.1807(4) 0.069(3) Uani 1 1 d . . .
H35A H 0.5376 0.4335 0.1798 0.104 Uiso 1 1 calc R . .
H35B H 0.6172 0.4779 0.1824 0.104 Uiso 1 1 calc R . .
H35C H 0.5352 0.4958 0.1485 0.104 Uiso 1 1 calc R . .
C36 C 0.5975(5) 0.5933(4) 0.2814(4) 0.063(2) Uani 1 1 d . . .
H36A H 0.5698 0.5774 0.3138 0.076 Uiso 1 1 calc R . .
H36B H 0.5966 0.6375 0.2838 0.076 Uiso 1 1 calc R . .
C37 C 0.6924(5) 0.5718(4) 0.2810(4) 0.067(3) Uani 1 1 d . . .
H37A H 0.7223 0.5894 0.3119 0.080 Uiso 1 1 calc R . .
H37B H 0.6941 0.5277 0.2847 0.080 Uiso 1 1 calc R . .
C38 C 0.7365(4) 0.5888(4) 0.2326(5) 0.068(3) Uani 1 1 d . . .
C39 C 0.5321(5) 0.7059(4) 0.2157(4) 0.061(2) Uani 1 1 d . . .
H39A H 0.5181 0.7340 0.1871 0.092 Uiso 1 1 calc R . .
H39B H 0.5775 0.6791 0.2039 0.092 Uiso 1 1 calc R . .
H39C H 0.5508 0.7282 0.2471 0.092 Uiso 1 1 calc R . .
C40 C 0.3554(6) 0.7941(4) 0.1864(4) 0.064(2) Uani 1 1 d . . .
H40A H 0.3460 0.8373 0.1889 0.096 Uiso 1 1 calc R . .
H40B H 0.3090 0.7757 0.1664 0.096 Uiso 1 1 calc R . .
H40C H 0.4092 0.7864 0.1682 0.096 Uiso 1 1 calc R . .
C41 C 0.2152(5) 0.8239(3) 0.2590(4) 0.057(2) Uani 1 1 d . . .
H41A H 0.2201 0.8357 0.2212 0.069 Uiso 1 1 calc R . .
H41B H 0.1551 0.8134 0.2656 0.069 Uiso 1 1 calc R . .
C42 C 0.2376(5) 0.8765(4) 0.2926(4) 0.052(2) Uani 1 1 d . . .
C43 C 0.4251(5) 0.8028(4) 0.2746(3) 0.0491(19) Uani 1 1 d U . .
H43A H 0.4772 0.8061 0.2528 0.059 Uiso 1 1 calc R . .
H43B H 0.4032 0.8439 0.2798 0.059 Uiso 1 1 calc R . .
C44 C 0.4503(5) 0.7787(4) 0.3284(3) 0.056(2) Uani 1 1 d . . .
H44A H 0.4627 0.7354 0.3256 0.067 Uiso 1 1 calc R . .
H44B H 0.4030 0.7840 0.3538 0.067 Uiso 1 1 calc R . .
C45 C 0.5294(5) 0.8119(4) 0.3490(3) 0.051(2) Uani 1 1 d . . .
C46 C 0.5852(5) 0.8778(4) 0.4182(4) 0.056(2) Uani 1 1 d . . .
H46A H 0.5628 0.9173 0.4290 0.067 Uiso 1 1 calc R . .
H46B H 0.6307 0.8847 0.3918 0.067 Uiso 1 1 calc R . .
C47 C 0.6221(6) 0.8480(4) 0.4653(4) 0.056(2) Uani 1 1 d . . .
H47 H 0.6521 0.8106 0.4543 0.067 Uiso 1 1 calc R . .
C48 C 0.6826(6) 0.8885(5) 0.4951(4) 0.073(3) Uani 1 1 d . . .
H48A H 0.7308 0.8983 0.4721 0.109 Uiso 1 1 calc R . .
H48B H 0.7029 0.8680 0.5270 0.109 Uiso 1 1 calc R . .
H48C H 0.6531 0.9254 0.5052 0.109 Uiso 1 1 calc R . .
C49 C 0.5131(5) 0.6688(4) 0.4706(4) 0.049(2) Uani 1 1 d . . .
H49 H 0.5293 0.6538 0.5067 0.059 Uiso 1 1 calc R . .
C50 C 0.4266(5) 0.6448(4) 0.4565(3) 0.0463(19) Uani 1 1 d . . .
H50 H 0.3900 0.6404 0.4887 0.056 Uiso 1 1 calc R . .
C51 C 0.4483(4) 0.5856(4) 0.4331(3) 0.052(2) Uani 1 1 d . A .
H51 H 0.4535 0.5557 0.4626 0.063 Uiso 1 1 calc R . .
C52 C 0.5712(5) 0.6399(5) 0.4290(4) 0.064(2) Uani 1 1 d D A .
H52 H 0.5817 0.6695 0.3999 0.076 Uiso 1 1 calc R . .
C53 C 0.6557(7) 0.6193(5) 0.4510(5) 0.076(3) Uani 1 1 d DU . .
H53A H 0.6895 0.6007 0.4222 0.091 Uiso 0.928(12) 1 calc PR A 1
H53B H 0.6876 0.6541 0.4647 0.091 Uiso 0.928(12) 1 calc PR A 1
H53C H 0.6535 0.5791 0.4655 0.091 Uiso 0.072(12) 1 d PR A 2
H53D H 0.6786 0.6468 0.4771 0.091 Uiso 0.072(12) 1 d PR A 2
C54 C 0.3717(4) 0.5886(4) 0.3475(3) 0.0442(18) Uani 1 1 d . . .
H54 H 0.4074 0.6183 0.3322 0.053 Uiso 1 1 calc R . .
C55 C 0.1932(5) 0.4941(4) 0.3599(3) 0.0464(19) Uani 1 1 d . . .
H55 H 0.1533 0.4991 0.3320 0.056 Uiso 1 1 calc R . .
C56 C 0.1787(5) 0.4545(4) 0.4002(4) 0.057(2) Uani 1 1 d . . .
C57 C 0.2378(6) 0.4467(5) 0.4428(4) 0.065(2) Uani 1 1 d . . .
C58 C 0.3073(5) 0.4834(4) 0.4452(3) 0.053(2) Uani 1 1 d . . .
H58 H 0.3449 0.4815 0.4747 0.064 Uiso 1 1 calc R . .
C59 C 0.3221(4) 0.5234(4) 0.4038(3) 0.0429(18) Uani 1 1 d . . .
C60 C 0.2692(5) 0.5273(4) 0.3609(3) 0.0456(18) Uani 1 1 d . . .
C61 C 0.0973(6) 0.4171(5) 0.4006(4) 0.075(3) Uani 1 1 d . . .
H61A H 0.1114 0.3749 0.3944 0.112 Uiso 1 1 calc R . .
H61B H 0.0593 0.4312 0.3724 0.112 Uiso 1 1 calc R . .
H61C H 0.0692 0.4212 0.4351 0.112 Uiso 1 1 calc R . .
C62 C 0.2251(8) 0.3988(5) 0.4841(4) 0.085(3) Uani 1 1 d . . .
H62A H 0.1728 0.4068 0.5038 0.128 Uiso 1 1 calc R . .
H62B H 0.2733 0.3988 0.5086 0.128 Uiso 1 1 calc R . .
H62C H 0.2210 0.3597 0.4666 0.128 Uiso 1 1 calc R . .
C63 C 0.2609(5) 0.5980(4) 0.1607(3) 0.0483(19) Uani 1 1 d . . .
C64 C 0.1843(5) 0.5965(4) 0.1383(3) 0.056(2) Uani 1 1 d . . .
H64A H 0.1786 0.6012 0.1010 0.068 Uiso 1 1 calc R . .
H64B H 0.1354 0.5908 0.1598 0.068 Uiso 1 1 calc R . .
C65 C 0.3355(3) 0.6069(3) 0.1270(2) 0.057(2) Uani 1 1 d GU . .
C66 C 0.3845(5) 0.5587(3) 0.1105(3) 0.101(4) Uani 1 1 d G . .
H66 H 0.3692 0.5192 0.1206 0.121 Uiso 1 1 calc R . .
C67 C 0.4559(5) 0.5683(4) 0.0793(3) 0.138(5) Uani 1 1 d GU . .
H67 H 0.4894 0.5353 0.0681 0.165 Uiso 1 1 calc R . .
C68 C 0.4783(4) 0.6261(5) 0.0646(3) 0.137(5) Uani 1 1 d GU . .
H68 H 0.5271 0.6327 0.0432 0.165 Uiso 1 1 calc R . .
C69 C 0.4293(5) 0.6744(4) 0.0810(3) 0.134(5) Uani 1 1 d GU . .
H69 H 0.4445 0.7139 0.0709 0.161 Uiso 1 1 calc R . .
C70 C 0.3578(5) 0.6648(3) 0.1122(3) 0.085(3) Uani 1 1 d GU . .
H70 H 0.3243 0.6978 0.1235 0.102 Uiso 1 1 calc R . .
N1 N 0.1673(3) 0.6149(3) 0.2592(3) 0.0422(14) Uani 1 1 d . . .
N2 N 0.2318(4) 0.5088(3) 0.2321(3) 0.0471(15) Uani 1 1 d . . .
N3 N 0.3936(3) 0.5683(3) 0.2309(3) 0.0439(15) Uani 1 1 d . . .
N4 N 0.3034(3) 0.6693(3) 0.2444(3) 0.0423(14) Uani 1 1 d . . .
N5 N -0.0710(5) 0.7660(4) 0.1856(3) 0.070(2) Uani 1 1 d . . .
H5A H -0.1223 0.7689 0.1722 0.084 Uiso 1 1 calc R . .
H5B H -0.0436 0.7984 0.1956 0.084 Uiso 1 1 calc R . .
N6 N -0.0988(6) 0.6049(5) 0.4420(4) 0.096(3) Uani 1 1 d . . .
H6A H -0.1114 0.5873 0.4723 0.115 Uiso 1 1 calc R . .
H6B H -0.0742 0.6402 0.4419 0.115 Uiso 1 1 calc R . .
N7 N 0.0645(5) 0.3521(4) 0.1032(3) 0.068(2) Uani 1 1 d . . .
H7A H 0.0614 0.3172 0.0872 0.081 Uiso 1 1 calc R . .
H7B H 0.0179 0.3723 0.1102 0.081 Uiso 1 1 calc R . .
N8 N 0.3690(5) 0.3137(4) 0.3823(3) 0.073(2) Uani 1 1 d U . .
H8A H 0.3679 0.2895 0.4099 0.088 Uiso 1 1 calc R . .
H8B H 0.4116 0.3387 0.3782 0.088 Uiso 1 1 calc R . .
N9 N 0.7581(5) 0.6478(4) 0.2272(4) 0.085(3) Uani 1 1 d . . .
H9A H 0.7843 0.6602 0.1983 0.102 Uiso 1 1 calc R . .
H9B H 0.7459 0.6735 0.2527 0.102 Uiso 1 1 calc R . .
N10 N 0.2255(5) 0.9303(3) 0.2704(4) 0.067(2) Uani 1 1 d . . .
H10A H 0.2335 0.9630 0.2892 0.080 Uiso 1 1 calc R . .
H10B H 0.2097 0.9329 0.2369 0.080 Uiso 1 1 calc R . .
N11 N 0.5178(4) 0.8440(3) 0.3932(3) 0.0555(18) Uani 1 1 d . . .
H11 H 0.4671 0.8446 0.4077 0.067 Uiso 1 1 calc R . .
N12 N 0.3869(4) 0.5634(3) 0.3946(3) 0.0469(16) Uani 1 1 d . . .
N13 N 0.3024(4) 0.5685(3) 0.3241(3) 0.0407(14) Uani 1 1 d . . .
O1 O -0.0739(4) 0.6674(3) 0.1765(3) 0.0748(19) Uani 1 1 d . . .
O2 O -0.1512(6) 0.5285(4) 0.3999(4) 0.114(3) Uani 1 1 d . . .
O3 O 0.2042(5) 0.3486(5) 0.1083(4) 0.113(3) Uani 1 1 d . . .
O4 O 0.2462(4) 0.2790(3) 0.3511(3) 0.079(2) Uani 1 1 d . . .
O5 O 0.7546(4) 0.5530(3) 0.1956(4) 0.086(2) Uani 1 1 d . . .
O6 O 0.2598(4) 0.8717(3) 0.3393(3) 0.0634(16) Uani 1 1 d . . .
O7 O 0.5957(3) 0.8087(3) 0.3243(3) 0.0635(16) Uani 1 1 d . . .
O8 O 0.5517(3) 0.8332(3) 0.5004(2) 0.0539(14) Uani 1 1 d . . .
O9 O 0.6179(4) 0.7436(3) 0.5476(3) 0.0695(18) Uani 1 1 d . . .
O10 O 0.4649(5) 0.7699(3) 0.5574(3) 0.079(2) Uani 1 1 d . . .
O11 O 0.5191(4) 0.7319(2) 0.4700(3) 0.0604(15) Uani 1 1 d . . .
O13 O 0.5273(3) 0.5912(3) 0.4081(2) 0.0559(14) Uani 1 1 d . . .
O14 O 0.3872(3) 0.6812(3) 0.4169(2) 0.0547(14) Uani 1 1 d . . .
H14 H 0.3705 0.7133 0.4307 0.082 Uiso 1 1 calc R . .
O15A O 0.6429(5) 0.5760(3) 0.4936(3) 0.081(2) Uani 0.928(12) 1 d PDU A 1
H15A H 0.6368 0.5950 0.5272 0.121 Uiso 0.928(12) 1 d PR A 1
O15B O 0.7180(19) 0.615(4) 0.4082(15) 0.081(2) Uani 0.072(12) 1 d PD A 2
H15B H 0.7614 0.5858 0.4068 0.121 Uiso 0.072(12) 1 d PR A 2
P1 P 0.53966(14) 0.76765(10) 0.52339(10) 0.0521(5) Uani 1 1 d . . .
Co1 Co 0.27619(5) 0.58768(5) 0.23924(4) 0.0418(3) Uani 1 1 d . . .
O1W O 0.7867(4) 0.7372(3) 0.5324(3) 0.0667(16) Uani 1 1 d . . .
H1WA H 0.7272 0.7394 0.5379 0.100 Uiso 1 1 d R . .
H1WB H 0.7906 0.7368 0.4947 0.100 Uiso 1 1 d R . .
O2W O 0.3520(4) 0.8727(4) 0.4357(3) 0.084(2) Uani 1 1 d . . .
H2WA H 0.3298 0.8353 0.4469 0.125 Uiso 1 1 d R . .
H2WB H 0.3211 0.8724 0.4033 0.125 Uiso 1 1 d R . .
O3W O 0.1245(4) 0.8684(4) 0.4092(3) 0.082(2) Uani 1 1 d . . .
H3WA H 0.1710 0.8695 0.3853 0.123 Uiso 1 1 d R . .
H3WB H 0.1220 0.8295 0.4245 0.123 Uiso 1 1 d R . .
O4W O 0.2033(5) 0.2361(4) 0.0755(4) 0.102(3) Uani 1 1 d . . .
H4WA H 0.2038 0.2765 0.0872 0.152 Uiso 1 1 d R . .
H4WB H 0.1440 0.2339 0.0689 0.152 Uiso 1 1 d R . .
O5W O 0.7196(5) 0.7201(4) 0.3183(4) 0.109(3) Uani 1 1 d . . .
H5WA H 0.6774 0.7504 0.3199 0.163 Uiso 1 1 d R . .
H5WB H 0.7448 0.7254 0.3522 0.163 Uiso 1 1 d R . .
O6W O 0.2905(7) 0.2039(4) 0.4362(4) 0.127(3) Uani 1 1 d . . .
H6WA H 0.2756 0.2295 0.4075 0.191 Uiso 1 1 d R . .
H6WB H 0.2803 0.1631 0.4280 0.191 Uiso 1 1 d R . .
O7W O 0.8066(6) 0.4336(4) 0.3412(4) 0.117(3) Uani 1 1 d . . .
H7WA H 0.8217 0.4678 0.3615 0.176 Uiso 1 1 d R . .
H7WB H 0.7674 0.4191 0.3667 0.176 Uiso 1 1 d R . .
O8W O 0.7401(11) 0.5801(5) 0.0890(5) 0.179(6) Uani 1 1 d . . .
H8WA H 0.7451 0.5707 0.1257 0.269 Uiso 1 1 d R . .
H8WB H 0.7416 0.5595 0.0559 0.269 Uiso 1 1 d R . .
O9W O 0.5127(7) 0.3925(8) 0.4052(5) 0.178(6) Uani 1 1 d . . .
H9WA H 0.5722 0.3911 0.4098 0.268 Uiso 1 1 d R . .
H9WB H 0.5137 0.4166 0.4363 0.268 Uiso 1 1 d R . .
O10W O 0.9332(7) 0.3518(5) 0.3379(5) 0.139(4) Uani 1 1 d . . .
H10C H 0.8888 0.3804 0.3391 0.209 Uiso 1 1 d R . .
H10D H 0.9353 0.3262 0.3680 0.209 Uiso 1 1 d R . .
O11W O 0.6882(6) 0.3905(6) 0.4172(6) 0.155(5) Uani 1 1 d . . .
H11A H 0.7098 0.4214 0.4398 0.233 Uiso 1 1 d R . .
H11B H 0.7133 0.3542 0.4295 0.233 Uiso 1 1 d R . .
O12W O 0.7552(8) 0.4840(5) 0.4876(6) 0.075(6) Uani 0.50(2) 1 d P B 1
H12A H 0.7866 0.4990 0.4581 0.113 Uiso 0.50(2) 1 d PR B 1
H12B H 0.7162 0.5162 0.4897 0.113 Uiso 0.50(2) 1 d PR B 1
O12V O 0.8162(17) 0.5159(12) 0.5275(11) 0.152(11) Uiso 0.50(2) 1 d P B 2
H12C H 0.8261 0.5200 0.4906 0.228 Uiso 0.50(2) 1 d PR B 2
H12D H 0.8289 0.5550 0.5409 0.228 Uiso 0.50(2) 1 d PR B 2
O13W O 0.9345(9) 0.5744(7) 0.0957(5) 0.177(6) Uani 1 1 d . . .
H13A H 0.8744 0.5757 0.0937 0.266 Uiso 1 1 d R . .
H13B H 0.9324 0.6016 0.1192 0.266 Uiso 1 1 d R . .
O14W O 0.9855(9) 0.5303(6) 0.0025(6) 0.175(6) Uani 1 1 d . . .
H14A H 0.9675 0.5461 0.0356 0.263 Uiso 1 1 d R . .
H14B H 0.9463 0.4982 -0.0003 0.263 Uiso 1 1 d R . .
O15W O 0.7605(10) 0.2857(6) 0.4541(7) 0.183(6) Uani 1 1 d . . .
H15C H 0.8190 0.2824 0.4456 0.275 Uiso 1 1 d R . .
H15D H 0.7704 0.2892 0.4912 0.275 Uiso 1 1 d R . .
C1A C -0.0758(13) 0.7389(10) 0.0470(8) 0.159(7) Uiso 1 1 d DU . .
H1A H -0.0971 0.7738 0.0663 0.239 Uiso 1 1 calc R . .
H1B H -0.0969 0.7023 0.0639 0.239 Uiso 1 1 calc R . .
H1C H -0.0954 0.7405 0.0101 0.239 Uiso 1 1 calc R . .
C2A C 0.0135(12) 0.7389(9) 0.0480(7) 0.144(6) Uiso 1 1 d DU . .
C3A C 0.065(2) 0.6959(14) 0.0226(14) 0.273(15) Uiso 1 1 d DU . .
H3A H 0.1246 0.7048 0.0295 0.409 Uiso 1 1 calc R . .
H3B H 0.0544 0.6970 -0.0158 0.409 Uiso 1 1 calc R . .
H3C H 0.0511 0.6560 0.0363 0.409 Uiso 1 1 calc R . .
O1A O 0.0603(10) 0.7757(7) 0.0705(6) 0.182(5) Uiso 1 1 d DU . .

loop_
_atom_site_aniso_label
_atom_site_aniso_U_11
_atom_site_aniso_U_22
_atom_site_aniso_U_33
_atom_site_aniso_U_23
_atom_site_aniso_U_13
_atom_site_aniso_U_12
C1 0.033(3) 0.039(4) 0.056(5) -0.007(4) 0.001(3) 0.003(3)
C2 0.035(4) 0.052(5) 0.069(6) 0.005(4) -0.004(4) 0.000(3)
C3 0.029(3) 0.063(5) 0.060(5) 0.003(4) -0.002(3) -0.003(3)
C4 0.025(3) 0.061(5) 0.043(4) 0.001(4) 0.001(3) 0.006(3)
C5 0.033(3) 0.051(5) 0.049(4) -0.004(4) -0.004(3) -0.003(3)
C6 0.033(4) 0.060(5) 0.054(5) 0.001(4) -0.006(3) -0.018(3)
C7 0.044(4) 0.054(5) 0.051(5) -0.017(4) 0.009(3) -0.015(4)
C8 0.041(4) 0.038(4) 0.067(5) -0.020(4) 0.002(4) -0.010(3)
C9 0.042(4) 0.052(5) 0.058(5) -0.001(4) -0.008(4) -0.001(4)
C10 0.041(4) 0.044(5) 0.078(6) -0.011(4) 0.003(4) -0.005(4)
C11 0.042(4) 0.062(5) 0.042(5) -0.003(4) -0.001(3) 0.000(4)
C12 0.038(4) 0.043(4) 0.072(6) -0.010(4) 0.013(4) -0.003(3)
C13 0.030(3) 0.039(4) 0.075(5) -0.006(4) 0.002(4) -0.001(3)
C14 0.027(3) 0.046(4) 0.058(5) -0.005(4) -0.001(3) 0.003(3)
C15 0.029(3) 0.053(5) 0.056(5) 0.003(4) -0.006(3) -0.001(3)
C16 0.036(3) 0.050(4) 0.048(4) 0.000(4) 0.001(4) -0.013(3)
C17 0.038(3) 0.050(4) 0.055(4) 0.004(4) -0.008(3) 0.003(3)
C18 0.037(4) 0.042(4) 0.066(5) 0.000(4) -0.004(4) 0.003(3)
C19 0.041(4) 0.044(4) 0.053(5) 0.005(3) -0.011(4) -0.006(3)
C20 0.040(4) 0.044(4) 0.066(5) 0.002(4) -0.004(4) -0.001(3)
C21 0.039(4) 0.064(6) 0.069(6) -0.001(5) 0.002(4) 0.001(4)
C22 0.030(4) 0.064(5) 0.063(5) 0.003(4) -0.002(4) -0.001(4)
C23 0.042(4) 0.073(6) 0.057(5) 0.004(5) 0.000(4) -0.008(5)
C24 0.041(4) 0.068(6) 0.097(8) -0.008(6) 0.007(5) -0.006(4)
C25 0.046(5) 0.124(11) 0.108(9) -0.014(8) 0.018(6) -0.009(6)
C26 0.041(5) 0.103(9) 0.092(8) -0.014(7) 0.002(5) -0.011(6)
C27 0.046(4) 0.057(5) 0.086(7) 0.003(5) -0.001(5) 0.004(4)
C28 0.054(5) 0.054(5) 0.060(5) -0.008(4) -0.007(4) -0.015(4)
C29 0.043(5) 0.081(7) 0.066(6) -0.037(5) 0.004(4) -0.007(5)
C30 0.042(4) 0.053(5) 0.063(5) 0.003(4) 0.001(4) -0.010(4)
C31 0.044(4) 0.041(4) 0.059(5) -0.004(4) 0.004(4) -0.008(4)
C32 0.033(4) 0.058(5) 0.084(5) -0.003(4) -0.007(4) -0.007(4)
C33 0.037(4) 0.078(6) 0.080(6) -0.005(4) -0.007(4) 0.001(4)
C34 0.055(5) 0.049(5) 0.103(8) 0.012(5) 0.001(5) 0.006(4)
C35 0.050(5) 0.065(6) 0.092(7) -0.020(6) -0.003(5) 0.003(4)
C36 0.030(4) 0.062(5) 0.098(7) 0.011(5) -0.010(4) 0.002(4)
C37 0.025(3) 0.071(6) 0.104(7) 0.006(5) -0.005(4) -0.002(4)
C38 0.026(3) 0.057(5) 0.121(8) 0.001(7) 0.004(5) -0.004(4)
C39 0.045(4) 0.061(5) 0.079(6) 0.011(5) 0.006(4) 0.001(4)
C40 0.072(6) 0.043(5) 0.076(6) 0.009(5) -0.016(5) -0.014(4)
C41 0.040(4) 0.044(4) 0.087(6) 0.001(5) 0.000(4) 0.000(3)
C42 0.033(4) 0.055(5) 0.067(6) 0.017(4) 0.009(4) 0.003(4)
C43 0.042(4) 0.047(4) 0.058(5) 0.009(4) 0.003(3) -0.007(3)
C44 0.045(4) 0.067(6) 0.055(5) -0.014(5) -0.002(4) -0.001(4)
C45 0.036(4) 0.059(5) 0.057(5) 0.009(5) 0.003(4) 0.002(4)
C46 0.042(4) 0.055(5) 0.070(6) 0.002(5) 0.002(4) -0.020(4)
C47 0.054(5) 0.046(5) 0.068(6) -0.004(4) 0.002(4) -0.017(4)
C48 0.051(5) 0.074(6) 0.093(7) -0.007(6) -0.009(5) -0.021(5)
C49 0.048(4) 0.044(5) 0.056(5) 0.003(4) -0.008(4) -0.008(4)
C50 0.036(4) 0.051(5) 0.051(5) -0.002(4) -0.001(3) 0.000(3)
C51 0.036(4) 0.057(5) 0.064(5) 0.004(5) -0.011(3) -0.004(4)
C52 0.042(4) 0.070(6) 0.079(6) -0.009(5) -0.005(4) -0.016(4)
C53 0.066(6) 0.068(6) 0.095(7) -0.020(4) 0.003(5) -0.007(5)
C54 0.026(3) 0.041(4) 0.065(5) 0.001(4) 0.001(3) -0.007(3)
C55 0.037(4) 0.049(5) 0.053(5) 0.000(4) 0.002(4) -0.007(3)
C56 0.046(5) 0.071(6) 0.053(5) -0.008(5) 0.009(4) -0.010(4)
C57 0.071(6) 0.077(6) 0.048(5) 0.007(5) -0.004(5) -0.021(5)
C58 0.047(4) 0.069(5) 0.043(5) -0.002(4) -0.006(4) -0.001(4)
C59 0.034(4) 0.044(4) 0.051(5) 0.002(4) -0.004(3) 0.002(3)
C60 0.032(4) 0.049(4) 0.056(5) -0.006(4) -0.002(4) 0.007(4)
C61 0.058(5) 0.092(8) 0.074(6) -0.001(6) 0.008(5) -0.023(6)
C62 0.116(9) 0.072(6) 0.068(6) 0.011(5) -0.027(6) -0.047(7)
C63 0.041(4) 0.049(5) 0.054(4) -0.012(4) 0.004(3) -0.002(4)
C64 0.052(5) 0.071(6) 0.045(4) -0.001(5) -0.003(4) -0.013(4)
C65 0.041(4) 0.078(5) 0.052(5) -0.011(4) -0.011(4) -0.007(4)
C66 0.082(8) 0.147(12) 0.074(7) 0.010(8) 0.010(6) 0.041(8)
C67 0.076(7) 0.255(15) 0.081(7) 0.054(9) 0.019(6) 0.001(8)
C68 0.071(7) 0.262(15) 0.080(6) 0.043(8) 0.007(6) -0.028(7)
C69 0.095(8) 0.239(14) 0.067(7) 0.023(8) 0.008(6) -0.048(8)
C70 0.091(7) 0.109(7) 0.055(5) -0.008(6) 0.005(5) -0.049(7)
N1 0.021(2) 0.056(4) 0.050(3) -0.005(3) 0.001(3) 0.004(2)
N2 0.035(3) 0.049(4) 0.056(4) -0.011(3) 0.000(3) -0.008(3)
N3 0.027(3) 0.046(4) 0.059(4) -0.010(3) 0.005(3) 0.000(2)
N4 0.031(3) 0.046(3) 0.050(4) -0.008(3) -0.002(3) 0.002(2)
N5 0.060(4) 0.059(5) 0.091(6) -0.005(5) -0.017(4) 0.014(4)
N6 0.084(6) 0.126(9) 0.078(6) 0.006(6) 0.014(5) -0.044(6)
N7 0.052(4) 0.074(5) 0.078(5) -0.025(4) 0.000(4) -0.008(4)
N8 0.056(4) 0.083(6) 0.080(5) 0.015(5) -0.011(4) 0.000(4)
N9 0.069(5) 0.063(5) 0.124(8) -0.004(5) 0.015(5) -0.018(4)
N10 0.068(4) 0.037(3) 0.095(6) 0.007(4) -0.004(5) -0.006(3)
N11 0.043(4) 0.055(4) 0.068(5) -0.009(4) 0.004(3) -0.009(3)
N12 0.045(4) 0.046(4) 0.050(4) 0.007(3) -0.010(3) -0.003(3)
N13 0.034(3) 0.031(3) 0.057(4) -0.007(3) -0.006(3) -0.002(2)
O1 0.053(3) 0.078(5) 0.094(5) -0.004(4) -0.008(3) 0.000(3)
O2 0.110(7) 0.084(6) 0.146(8) -0.011(6) 0.009(6) -0.048(5)
O3 0.058(4) 0.156(8) 0.125(7) -0.091(7) 0.001(4) 0.004(5)
O4 0.050(4) 0.081(5) 0.105(5) 0.028(4) -0.020(3) -0.014(3)
O5 0.062(4) 0.065(4) 0.131(7) -0.014(5) 0.012(4) -0.008(3)
O6 0.051(3) 0.067(4) 0.072(4) 0.004(3) 0.005(3) 0.003(3)
O7 0.043(3) 0.073(4) 0.075(4) -0.008(3) 0.000(3) -0.005(3)
O8 0.041(3) 0.054(3) 0.067(4) -0.007(3) 0.000(3) -0.003(3)
O9 0.066(4) 0.059(4) 0.084(4) -0.018(3) -0.023(3) -0.011(3)
O10 0.090(5) 0.067(4) 0.082(5) 0.003(4) 0.025(4) 0.010(4)
O11 0.068(4) 0.040(3) 0.074(4) 0.002(3) -0.013(3) -0.003(3)
O13 0.041(3) 0.061(3) 0.066(3) -0.013(3) -0.010(3) -0.004(3)
O14 0.045(3) 0.059(4) 0.060(3) -0.007(3) -0.016(3) 0.006(3)
O15A 0.073(5) 0.077(5) 0.092(5) -0.003(4) -0.026(4) 0.001(4)
O15B 0.073(5) 0.077(5) 0.092(5) -0.003(4) -0.026(4) 0.001(4)
P1 0.0462(11) 0.0486(13) 0.0613(13) -0.0023(11) -0.0052(10) -0.0031(10)
Co1 0.0289(4) 0.0458(5) 0.0507(5) -0.0037(5) -0.0014(4) -0.0014(4)
O1W 0.059(4) 0.073(4) 0.068(4) 0.001(3) -0.015(3) -0.013(3)
O2W 0.053(4) 0.096(5) 0.102(5) 0.001(4) 0.018(4) -0.006(4)
O3W 0.064(4) 0.092(5) 0.090(5) 0.002(4) 0.021(4) -0.013(4)
O4W 0.071(5) 0.107(6) 0.127(7) 0.007(5) 0.009(5) 0.021(4)
O5W 0.089(5) 0.090(5) 0.147(8) -0.046(5) -0.021(5) 0.026(5)
O6W 0.152(9) 0.096(6) 0.133(8) 0.030(6) -0.013(7) -0.013(6)
O7W 0.127(7) 0.095(6) 0.130(7) -0.028(6) -0.002(6) -0.013(5)
O8W 0.303(19) 0.091(7) 0.144(9) -0.018(7) -0.007(11) -0.032(10)
O9W 0.098(7) 0.299(19) 0.138(9) 0.014(11) -0.026(6) -0.065(10)
O10W 0.118(8) 0.109(7) 0.191(11) -0.035(8) -0.030(8) 0.014(6)
O11W 0.093(7) 0.139(9) 0.234(13) -0.058(9) -0.006(8) -0.006(6)
O12W 0.057(8) 0.045(7) 0.124(13) 0.000(7) 0.044(8) -0.002(6)
O13W 0.170(12) 0.211(15) 0.151(10) -0.038(10) 0.042(9) -0.038(11)
O14W 0.179(12) 0.165(11) 0.183(13) 0.031(10) 0.074(10) 0.036(10)
O15W 0.191(13) 0.126(8) 0.234(15) 0.019(10) -0.024(12) 0.007(9)

loop_
_atom_type_symbol
_atom_type_description
_atom_type_scat_dispersion_real
_atom_type_scat_dispersion_imag
_atom_type_scat_source
C C 0.0033 0.0016 'International Tables Vol C Tables 4.2.6.8 and 6.1.1.4'
H H 0.0000 0.0000 'International Tables Vol C Tables 4.2.6.8 and 6.1.1.4'
N N 0.0061 0.0033 'International Tables Vol C Tables 4.2.6.8 and 6.1.1.4'
O O 0.0106 0.0060 'International Tables Vol C Tables 4.2.6.8 and 6.1.1.4'
P P 0.1023 0.0942 'International Tables Vol C Tables 4.2.6.8 and 6.1.1.4'
Co Co 0.3494 0.9721 'International Tables Vol C Tables 4.2.6.8 and 6.1.1.4'

loop_
_geom_angle_atom_site_label_1
_geom_angle_atom_site_label_2
_geom_angle_atom_site_label_3
_geom_angle
N1 C1 C20 111.3(6)
N1 C1 C19 102.3(6)
C20 C1 C19 109.9(6)
N1 C1 C2 101.6(6)
C20 C1 C2 112.7(7)
C19 C1 C2 118.1(6)
C21 C2 C22 108.8(7)
C21 C2 C1 119.2(7)
C22 C2 C1 109.1(6)
C21 C2 C3 111.5(7)
C22 C2 C3 106.4(7)
C1 C2 C3 101.0(6)
C4 C3 C24 110.4(7)
C4 C3 C2 99.8(6)
C24 C3 C2 117.4(8)
C4 C3 H3 109.6
C24 C3 H3 109.6
C2 C3 H3 109.6
N1 C4 C5 125.0(6)
N1 C4 C3 112.4(7)
C5 C4 C3 122.5(6)
C6 C5 C4 120.5(6)
C6 C5 C27 122.5(7)
C4 C5 C27 117.0(7)
C5 C6 N2 124.3(7)
C5 C6 C7 127.6(6)
N2 C6 C7 107.9(7)
C8 C7 C30 112.5(7)
C8 C7 C6 101.6(6)
C30 C7 C6 115.1(6)
C8 C7 C28 112.5(7)
C30 C7 C28 108.6(6)
C6 C7 C28 106.3(7)
C31 C8 C9 113.2(6)
C31 C8 C7 114.2(6)
C9 C8 C7 100.8(6)
C31 C8 H8 109.4
C9 C8 H8 109.4
C7 C8 H8 109.4
C10 C9 N2 126.3(8)
C10 C9 C8 123.0(8)
N2 C9 C8 110.7(6)
C9 C10 C11 127.4(8)
C9 C10 H10 116.3
C11 C10 H10 116.3
N3 C11 C10 123.4(7)
N3 C11 C12 114.0(7)
C10 C11 C12 122.5(8)
C11 C12 C34 108.2(7)
C11 C12 C35 112.3(7)
C34 C12 C35 110.0(7)
C11 C12 C13 102.5(6)
C34 C12 C13 113.6(7)
C35 C12 C13 110.0(7)
C36 C13 C14 111.8(7)
C36 C13 C12 116.6(7)
C14 C13 C12 102.3(6)
C36 C13 H13 108.6
C14 C13 H13 108.6
C12 C13 H13 108.6
N3 C14 C15 127.2(6)
N3 C14 C13 110.6(6)
C15 C14 C13 122.2(6)
C14 C15 C16 119.6(6)
C14 C15 C39 119.9(7)
C16 C15 C39 120.3(7)
N4 C16 C15 122.8(7)
N4 C16 C17 111.0(6)
C15 C16 C17 126.2(6)
C40 C17 C18 111.7(7)
C40 C17 C43 108.2(7)
C18 C17 C43 112.2(7)
C40 C17 C16 109.8(7)
C18 C17 C16 99.7(6)
C43 C17 C16 115.1(6)
C19 C18 C41 113.5(6)
C19 C18 C17 103.4(6)
C41 C18 C17 116.2(7)
C19 C18 H18 107.8
C41 C18 H18 107.8
C17 C18 H18 107.8
N4 C19 C18 101.8(5)
N4 C19 C1 105.8(6)
C18 C19 C1 121.3(7)
N4 C19 H19 109.1
C18 C19 H19 109.1
C1 C19 H19 109.1
C1 C20 H20A 109.5
C1 C20 H20B 109.5
H20A C20 H20B 109.5
C1 C20 H20C 109.5
H20A C20 H20C 109.5
H20B C20 H20C 109.5
C2 C21 H21A 109.5
C2 C21 H21B 109.5
H21A C21 H21B 109.5
C2 C21 H21C 109.5
H21A C21 H21C 109.5
H21B C21 H21C 109.5
C23 C22 C2 118.4(7)
C23 C22 H22A 107.7
C2 C22 H22A 107.7
C23 C22 H22B 107.7
C2 C22 H22B 107.7
H22A C22 H22B 107.1
O1 C23 N5 119.8(8)
O1 C23 C22 122.5(9)
N5 C23 C22 117.7(9)
C25 C24 C3 116.7(9)
C25 C24 H24A 108.1
C3 C24 H24A 108.1
C25 C24 H24B 108.1
C3 C24 H24B 108.1
H24A C24 H24B 107.3
C26 C25 C24 114.5(10)
C26 C25 H25A 108.6
C24 C25 H25A 108.6
C26 C25 H25B 108.6
C24 C25 H25B 108.6
H25A C25 H25B 107.6
O2 C26 N6 115.8(11)
O2 C26 C25 127.8(12)
N6 C26 C25 116.5(11)
C5 C27 H27A 109.5
C5 C27 H27B 109.5
H27A C27 H27B 109.5
C5 C27 H27C 109.5
H27A C27 H27C 109.5
H27B C27 H27C 109.5
C29 C28 C7 111.7(8)
C29 C28 H28A 109.3
C7 C28 H28A 109.3
C29 C28 H28B 109.3
C7 C28 H28B 109.3
H28A C28 H28B 107.9
O3 C29 N7 123.6(9)
O3 C29 C28 119.1(8)
N7 C29 C28 117.3(8)
C7 C30 H30A 109.5
C7 C30 H30B 109.5
H30A C30 H30B 109.5
C7 C30 H30C 109.5
H30A C30 H30C 109.5
H30B C30 H30C 109.5
C32 C31 C8 117.4(7)
C32 C31 H31A 107.9
C8 C31 H31A 107.9
C32 C31 H31B 107.9
C8 C31 H31B 107.9
H31A C31 H31B 107.2
C31 C32 C33 113.5(7)
C31 C32 H32A 108.9
C33 C32 H32A 108.9
C31 C32 H32B 108.9
C33 C32 H32B 108.9
H32A C32 H32B 107.7
O4 C33 N8 122.7(10)
O4 C33 C32 119.9(8)
N8 C33 C32 117.3(8)
C12 C34 H34A 109.5
C12 C34 H34B 109.5
H34A C34 H34B 109.5
C12 C34 H34C 109.5
H34A C34 H34C 109.5
H34B C34 H34C 109.5
C12 C35 H35A 109.5
C12 C35 H35B 109.5
H35A C35 H35B 109.5
C12 C35 H35C 109.5
H35A C35 H35C 109.5
H35B C35 H35C 109.5
C13 C36 C37 115.2(8)
C13 C36 H36A 108.5
C37 C36 H36A 108.5
C13 C36 H36B 108.5
C37 C36 H36B 108.5
H36A C36 H36B 107.5
C38 C37 C36 112.5(8)
C38 C37 H37A 109.1
C36 C37 H37A 109.1
C38 C37 H37B 109.1
C36 C37 H37B 109.1
H37A C37 H37B 107.8
O5 C38 N9 118.8(10)
O5 C38 C37 124.2(9)
N9 C38 C37 116.9(10)
C15 C39 H39A 109.5
C15 C39 H39B 109.5
H39A C39 H39B 109.5
C15 C39 H39C 109.5
H39A C39 H39C 109.5
H39B C39 H39C 109.5
C17 C40 H40A 109.5
C17 C40 H40B 109.5
H40A C40 H40B 109.5
C17 C40 H40C 109.5
H40A C40 H40C 109.5
H40B C40 H40C 109.5
C42 C41 C18 115.0(7)
C42 C41 H41A 108.5
C18 C41 H41A 108.5
C42 C41 H41B 108.5
C18 C41 H41B 108.5
H41A C41 H41B 107.5
O6 C42 N10 121.3(9)
O6 C42 C41 122.6(8)
N10 C42 C41 115.9(8)
C44 C43 C17 118.4(7)
C44 C43 H43A 107.7
C17 C43 H43A 107.7
C44 C43 H43B 107.7
C17 C43 H43B 107.7
H43A C43 H43B 107.1
C43 C44 C45 110.0(7)
C43 C44 H44A 109.7
C45 C44 H44A 109.7
C43 C44 H44B 109.7
C45 C44 H44B 109.7
H44A C44 H44B 108.2
O7 C45 N11 125.0(8)
O7 C45 C44 119.7(8)
N11 C45 C44 115.3(7)
N11 C46 C47 113.8(7)
N11 C46 H46A 108.8
C47 C46 H46A 108.8
N11 C46 H46B 108.8
C47 C46 H46B 108.8
H46A C46 H46B 107.7
O8 C47 C46 106.7(7)
O8 C47 C48 108.5(7)
C46 C47 C48 112.1(8)
O8 C47 H47 109.8
C46 C47 H47 109.8
C48 C47 H47 109.8
C47 C48 H48A 109.5
C47 C48 H48B 109.5
H48A C48 H48B 109.5
C47 C48 H48C 109.5
H48A C48 H48C 109.5
H48B C48 H48C 109.5
O11 C49 C50 114.4(7)
O11 C49 C52 111.8(7)
C50 C49 C52 103.4(7)
O11 C49 H49 109.0
C50 C49 H49 109.0
C52 C49 H49 109.0
O14 C50 C51 109.2(6)
O14 C50 C49 110.8(7)
C51 C50 C49 101.6(6)
O14 C50 H50 111.6
C51 C50 H50 111.6
C49 C50 H50 111.6
O13 C51 N12 108.8(7)
O13 C51 C50 107.7(7)
N12 C51 C50 114.4(6)
O13 C51 H51 108.6
N12 C51 H51 108.6
C50 C51 H51 108.6
O13 C52 C53 109.7(8)
O13 C52 C49 106.8(6)
C53 C52 C49 113.9(8)
O13 C52 H52 108.8
C53 C52 H52 108.8
C49 C52 H52 108.8
O15A C53 O15B 127(3)
O15A C53 C52 110.4(8)
O15B C53 C52 110.0(9)
O15A C53 H53A 109.6
C52 C53 H53A 109.6
O15A C53 H53B 109.6
O15B C53 H53B 87.8
C52 C53 H53B 109.6
H53A C53 H53B 108.1
O15B C53 H53C 104.2
C52 C53 H53C 112.9
H53A C53 H53C 84.7
H53B C53 H53C 127.9
O15A C53 H53D 88.4
O15B C53 H53D 106.7
C52 C53 H53D 112.5
H53A C53 H53D 124.1
H53C C53 H53D 110.0
N13 C54 N12 113.7(7)
N13 C54 H54 123.2
N12 C54 H54 123.2
C56 C55 C60 118.1(8)
C56 C55 H55 120.9
C60 C55 H55 120.9
C55 C56 C57 121.7(8)
C55 C56 C61 120.0(8)
C57 C56 C61 118.4(8)
C58 C57 C56 118.9(8)
C58 C57 C62 120.0(8)
C56 C57 C62 121.1(8)
C57 C58 C59 118.9(8)
C57 C58 H58 120.5
C59 C58 H58 120.5
C60 C59 N12 106.3(7)
C60 C59 C58 122.0(7)
N12 C59 C58 131.7(7)
C59 C60 N13 109.5(6)
C59 C60 C55 119.9(8)
N13 C60 C55 130.5(7)
C56 C61 H61A 109.5
C56 C61 H61B 109.5
H61A C61 H61B 109.5
C56 C61 H61C 109.5
H61A C61 H61C 109.5
H61B C61 H61C 109.5
C57 C62 H62A 109.5
C57 C62 H62B 109.5
H62A C62 H62B 109.5
C57 C62 H62C 109.5
H62A C62 H62C 109.5
H62B C62 H62C 109.5
C64 C63 C65 119.1(7)
C64 C63 Co1 121.5(6)
C65 C63 Co1 119.4(5)
C63 C64 H64A 120.0
C63 C64 H64B 120.0
H64A C64 H64B 120.0
C66 C65 C70 120.0
C66 C65 C63 120.9(5)
C70 C65 C63 119.0(5)
C67 C66 C65 120.0
C67 C66 H66 120.0
C65 C66 H66 120.0
C68 C67 C66 120.0
C68 C67 H67 120.0
C66 C67 H67 120.0
C67 C68 C69 120.0
C67 C68 H68 120.0
C69 C68 H68 120.0
C68 C69 C70 120.0
C68 C69 H69 120.0
C70 C69 H69 120.0
C69 C70 C65 120.0
C69 C70 H70 120.0
C65 C70 H70 120.0
C4 N1 C1 113.3(6)
C4 N1 Co1 130.2(5)
C1 N1 Co1 116.5(4)
C6 N2 C9 110.6(6)
C6 N2 Co1 127.7(5)
C9 N2 Co1 121.3(5)
C11 N3 C14 110.2(6)
C11 N3 Co1 123.4(5)
C14 N3 Co1 126.3(5)
C16 N4 C19 111.7(6)
C16 N4 Co1 132.7(5)
C19 N4 Co1 114.7(4)
C23 N5 H5A 120.0
C23 N5 H5B 120.0
H5A N5 H5B 120.0
C26 N6 H6A 120.0
C26 N6 H6B 120.0
H6A N6 H6B 120.0
C29 N7 H7A 120.0
C29 N7 H7B 120.0
H7A N7 H7B 120.0
C33 N8 H8A 120.0
C33 N8 H8B 120.0
H8A N8 H8B 120.0
C38 N9 H9A 120.0
C38 N9 H9B 120.0
H9A N9 H9B 120.0
C42 N10 H10A 120.0
C42 N10 H10B 120.0
H10A N10 H10B 120.0
C45 N11 C46 122.8(7)
C45 N11 H11 118.6
C46 N11 H11 118.6
C54 N12 C59 106.8(6)
C54 N12 C51 124.5(7)
C59 N12 C51 127.1(7)
C54 N13 C60 103.7(6)
C54 N13 Co1 121.3(5)
C60 N13 Co1 133.7(5)
C47 O8 P1 121.5(5)
C49 O11 P1 120.2(6)
C52 O13 C51 110.0(6)
C50 O14 H14 109.5
C53 O15A H15A 111.9
H53C O15A H15A 147.5
C53 O15B H15B 123.8
O10 P1 O9 116.6(4)
O10 P1 O8 106.2(4)
O9 P1 O8 112.7(3)
O10 P1 O11 110.3(4)
O9 P1 O11 109.5(3)
O8 P1 O11 100.3(3)
N4 Co1 N1 83.0(3)
N4 Co1 N2 171.4(3)
N1 Co1 N2 89.3(3)
N4 Co1 N3 90.4(2)
N1 Co1 N3 169.0(3)
N2 Co1 N3 97.9(3)
N4 Co1 C63 89.1(3)
N1 Co1 C63 96.6(3)
N2 Co1 C63 88.3(3)
N3 Co1 C63 92.0(3)
N4 Co1 N13 94.5(2)
N1 Co1 N13 88.6(2)
N2 Co1 N13 88.9(3)
N3 Co1 N13 83.2(3)
C63 Co1 N13 174.0(3)
H1WA O1W H1WB 102.1
H2WA O2W H2WB 93.4
H3WA O3W H3WB 108.3
H4WA O4W H4WB 96.5
H5WA O5W H5WB 99.8
H6WA O6W H6WB 111.8
H7WA O7W H7WB 94.2
H8WA O8W H8WB 137.8
H9WA O9W H9WB 84.4
H10C O10W H10D 114.0
H11A O11W H11B 105.9
H12A O12W H12B 96.5
H12A O12W H12C 54.3
H12B O12W H12C 94.7
H12C O12V H12D 102.9
H13A O13W H13B 88.5
H14A O14W H14B 98.8
H15C O15W H15D 93.8
C2A C1A H1A 109.5
C2A C1A H1B 109.5
H1A C1A H1B 109.5
C2A C1A H1C 109.5
H1A C1A H1C 109.5
H1B C1A H1C 109.5
O1A C2A C1A 127(2)
O1A C2A C3A 108(2)
C1A C2A C3A 124(2)
C2A C3A H3A 109.5
C2A C3A H3B 109.5
H3A C3A H3B 109.5
C2A C3A H3C 109.5
H3A C3A H3C 109.5
H3B C3A H3C 109.5

loop_
_geom_bond_atom_site_label_1
_geom_bond_atom_site_label_2
_geom_bond_distance
C1 N1 1.476(10)
C1 C20 1.504(12)
C1 C19 1.547(10)
C1 C2 1.578(10)
C2 C21 1.512(12)
C2 C22 1.572(12)
C2 C3 1.592(12)
C3 C4 1.519(11)
C3 C24 1.560(14)
C3 H3 1.0000
C4 N1 1.282(9)
C4 C5 1.438(12)
C5 C6 1.354(11)
C5 C27 1.539(11)
C6 N2 1.372(9)
C6 C7 1.559(12)
C7 C8 1.547(11)
C7 C30 1.550(11)
C7 C28 1.571(12)
C8 C31 1.502(12)
C8 C9 1.513(11)
C8 H8 1.0000
C9 C10 1.348(11)
C9 N2 1.377(10)
C10 C11 1.407(12)
C10 H10 0.9500
C11 N3 1.348(10)
C11 C12 1.481(10)
C12 C34 1.535(13)
C12 C35 1.564(13)
C12 C13 1.577(11)
C13 C36 1.532(12)
C13 C14 1.542(10)
C13 H13 1.0000
C14 N3 1.367(9)
C14 C15 1.381(11)
C15 C16 1.452(11)
C15 C39 1.503(11)
C16 N4 1.303(9)
C16 C17 1.557(11)
C17 C40 1.511(13)
C17 C18 1.547(11)
C17 C43 1.554(11)
C18 C19 1.531(10)
C18 C41 1.544(11)
C18 H18 1.0000
C19 N4 1.482(9)
C19 H19 1.0000
C20 H20A 0.9800
C20 H20B 0.9800
C20 H20C 0.9800
C21 H21A 0.9800
C21 H21B 0.9800
C21 H21C 0.9800
C22 C23 1.492(11)
C22 H22A 0.9900
C22 H22B 0.9900
C23 O1 1.243(11)
C23 N5 1.317(12)
C24 C25 1.471(13)
C24 H24A 0.9900
C24 H24B 0.9900
C25 C26 1.457(17)
C25 H25A 0.9900
C25 H25B 0.9900
C26 O2 1.233(14)
C26 N6 1.330(14)
C27 H27A 0.9800
C27 H27B 0.9800
C27 H27C 0.9800
C28 C29 1.481(13)
C28 H28A 0.9900
C28 H28B 0.9900
C29 O3 1.207(11)
C29 N7 1.300(11)
C30 H30A 0.9800
C30 H30B 0.9800
C30 H30C 0.9800
C31 C32 1.483(11)
C31 H31A 0.9900
C31 H31B 0.9900
C32 C33 1.533(14)
C32 H32A 0.9900
C32 H32B 0.9900
C33 O4 1.221(11)
C33 N8 1.320(12)
C34 H34A 0.9800
C34 H34B 0.9800
C34 H34C 0.9800
C35 H35A 0.9800
C35 H35B 0.9800
C35 H35C 0.9800
C36 C37 1.573(11)
C36 H36A 0.9900
C36 H36B 0.9900
C37 C38 1.452(15)
C37 H37A 0.9900
C37 H37B 0.9900
C38 O5 1.261(12)
C38 N9 1.369(12)
C39 H39A 0.9800
C39 H39B 0.9800
C39 H39C 0.9800
C40 H40A 0.9800
C40 H40B 0.9800
C40 H40C 0.9800
C41 C42 1.491(13)
C41 H41A 0.9900
C41 H41B 0.9900
C42 O6 1.231(10)
C42 N10 1.338(11)
C43 C44 1.511(12)
C43 H43A 0.9900
C43 H43B 0.9900
C44 C45 1.541(12)
C44 H44A 0.9900
C44 H44B 0.9900
C45 O7 1.219(10)
C45 N11 1.335(11)
C46 N11 1.447(10)
C46 C47 1.479(13)
C46 H46A 0.9900
C46 H46B 0.9900
C47 O8 1.457(10)
C47 C48 1.512(12)
C47 H47 1.0000
C48 H48A 0.9800
C48 H48B 0.9800
C48 H48C 0.9800
C49 O11 1.415(10)
C49 C50 1.508(10)
C49 C52 1.533(13)
C49 H49 1.0000
C50 O14 1.430(10)
C50 C51 1.487(12)
C50 H50 1.0000
C51 O13 1.401(9)
C51 N12 1.457(10)
C51 H51 1.0000
C52 O13 1.394(11)
C52 C53 1.515(14)
C52 H52 1.0000
C53 O15A 1.457(13)
C53 O15B 1.459(14)
C53 H53A 0.9900
C53 H53B 0.9900
C53 H53C 0.9700
C53 H53D 0.9700
C54 N13 1.320(9)
C54 N12 1.335(10)
C54 H54 0.9500
C55 C56 1.364(12)
C55 C60 1.411(10)
C55 H55 0.9500
C56 C57 1.430(13)
C56 C61 1.532(12)
C57 C58 1.371(12)
C57 C62 1.504(13)
C58 C59 1.393(12)
C58 H58 0.9500
C59 C60 1.366(11)
C59 N12 1.377(10)
C60 N13 1.408(10)
C61 H61A 0.9800
C61 H61B 0.9800
C61 H61C 0.9800
C62 H62A 0.9800
C62 H62B 0.9800
C62 H62C 0.9800
C63 C64 1.334(11)
C63 C65 1.464(9)
C63 Co1 2.004(8)
C64 H64A 0.9500
C64 H64B 0.9500
C65 C66 1.3900
C65 C70 1.3900
C66 C67 1.3900
C66 H66 0.9500
C67 C68 1.3900
C67 H67 0.9500
C68 C69 1.3900
C68 H68 0.9500
C69 C70 1.3900
C69 H69 0.9500
C70 H70 0.9500
N1 Co1 1.889(5)
N2 Co1 1.904(6)
N3 Co1 1.914(5)
N4 Co1 1.878(6)
N5 H5A 0.8800
N5 H5B 0.8800
N6 H6A 0.8800
N6 H6B 0.8800
N7 H7A 0.8800
N7 H7B 0.8800
N8 H8A 0.8800
N8 H8B 0.8800
N9 H9A 0.8800
N9 H9B 0.8800
N10 H10A 0.8800
N10 H10B 0.8800
N11 H11 0.8800
N13 Co1 2.216(6)
O8 P1 1.586(6)
O9 P1 1.478(7)
O10 P1 1.459(7)
O11 P1 1.596(6)
O14 H14 0.8400
O15A H53C 0.7291
O15A H15A 0.9507
O15B H15B 0.9499
O1W H1WA 0.9503
O1W H1WB 0.9506
O2W H2WA 0.9492
O2W H2WB 0.9510
O3W H3WA 0.9498
O3W H3WB 0.9508
O4W H4WA 0.9486
O4W H4WB 0.9507
O5W H5WA 0.9499
O5W H5WB 0.9481
O6W H6WA 0.9499
O6W H6WB 0.9488
O7W H7WA 0.9506
O7W H7WB 0.9502
O8W H8WA 0.9496
O8W H8WB 0.9515
O9W H9WA 0.9472
O9W H9WB 0.9498
O10W H10C 0.9487
O10W H10D 0.9503
O11W H11A 0.9561
O11W H11B 0.9522
O12W H12A 0.9538
O12W H12B 0.9481
O12W H12C 1.3791
O12V H12C 0.9461
O12V H12D 0.9586
O13W H13A 0.9504
O13W H13B 0.8491
O14W H14A 0.9475
O14W H14B 0.9499
O15W H15C 0.9500
O15W H15D 0.9502
C1A C2A 1.41(2)
C1A H1A 0.9800
C1A H1B 0.9800
C1A H1C 0.9800
C2A O1A 1.241(15)
C2A C3A 1.41(2)
C3A H3A 0.9800
C3A H3B 0.9800
C3A H3C 0.9800

loop_
_geom_hbond_atom_site_label_D
_geom_hbond_atom_site_label_H
_geom_hbond_atom_site_label_A
_geom_hbond_distance_DH
_geom_hbond_distance_HA
_geom_hbond_distance_DA
_geom_hbond_angle_DHA
_geom_hbond_site_symmetry_A
N5 H5A O4 0.88 2.05 2.929(10) 174 3
N5 H5B O10W 0.88 2.27 2.958(14) 135 3_655
N6 H6A O12V 0.88 2.41 3.22(3) 155 1_455
N6 H6A O2W 0.88 2.55 3.213(13) 133 4_466
N6 H6B O10 0.88 2.10 2.972(13) 171 4_466
N6 H6B O8 0.88 2.53 3.107(11) 124 4_466
N7 H7A O10 0.88 2.13 2.996(10) 170 2_564
N7 H7B O3W 0.88 2.30 3.020(10) 139 3_545
N8 H8A O6W 0.88 2.36 3.065(13) 137 .
N8 H8B O9W 0.88 2.11 2.927(14) 154 .
N9 H9A O1 0.88 2.31 2.974(11) 132 1_655
N9 H9B O5W 0.88 2.00 2.869(13) 171 .
N10 H10A O5 0.88 2.05 2.888(10) 158 3_655
N10 H10B O7W 0.88 1.98 2.853(14) 170 3_655
N11 H11 O2W 0.88 2.05 2.899(9) 163 .
O14 H14 O1W 0.84 1.96 2.733(8) 153 4_466
O15A H15A O3W 0.95 1.81 2.758(11) 179 4_566
O15B H15B O2 0.95 1.89 2.84(5) 177 1_655
O15B H15B N6 0.95 2.42 3.02(3) 122 1_655
O1W H1WA O9 0.95 1.74 2.695(9) 180 .
O1W H1WB O4W 0.95 1.77 2.719(11) 180 3_655
O2W H2WA O1W 0.95 1.83 2.781(10) 179 4_466
O2W H2WB O6 0.95 1.88 2.829(10) 180 .
O3W H3WA O6 0.95 1.82 2.767(9) 180 .
O3W H3WB O9 0.95 1.78 2.729(10) 179 4_466
O4W H4WA O3 0.95 1.70 2.645(13) 180 .
O4W H4WB O10 0.95 1.74 2.695(11) 180 2_564
O5W H5WA O7 0.95 1.84 2.786(10) 179 .
O5W H5WB O4W 0.95 2.01 2.958(13) 179 3_655
O6W H6WA O4 0.95 1.86 2.809(12) 180 .
O6W H6WA N8 0.95 2.47 3.065(13) 120 .
O6W H6WB O8W 0.95 1.93 2.879(15) 180 3_645
O7W H7WA O2 0.95 1.72 2.669(12) 179 1_655
O7W H7WB O11W 0.95 1.89 2.842(17) 179 .
O8W H8WA O5 0.95 1.81 2.759(16) 180 .
O8W H8WB O12W 0.95 1.97 2.926(19) 179 2_664
O8W H8WB O12V 0.95 2.04 2.79(3) 134 2_664
O9W H9WA O11W 0.95 1.84 2.787(15) 178 .
O9W H9WB O14W 0.95 2.05 3.00(2) 179 2_665
O10W H10C O7W 0.95 1.76 2.709(14) 180 .
O10W H10D O1A 0.95 1.92 2.87(2) 179 3_645
O11W H11A O12W 0.96 1.98 2.936(18) 179 .
O11W H11B O15W 0.95 1.81 2.764(18) 179 .
O12W H12A O2 0.95 1.88 2.837(16) 180 1_655
O12W H12B O15A 0.95 1.77 2.719(13) 180 .
O12V H12C O2 0.95 2.32 3.27(3) 179 1_655
O12V H12C N6 0.95 2.55 3.22(3) 128 1_655
O12V H12D O2W 0.96 1.76 2.71(3) 179 4_566
O13W H13A O8W 0.95 2.12 3.07(2) 179 .
O13W H13B O1 0.85 2.06 2.911(15) 179 1_655
O14W H14A O13W 0.95 1.72 2.666(19) 180 .
O14W H14B O15A 0.95 2.18 3.130(18) 180 2_664
O15W H15C O1A 0.95 1.95 2.90(2) 179 3_645
O15W H15D O6W 0.95 1.86 2.81(2) 180 4_556

loop_
_geom_torsion_atom_site_label_1
_geom_torsion_atom_site_label_2
_geom_torsion_atom_site_label_3
_geom_torsion_atom_site_label_4
_geom_torsion
N1 C1 C2 C21 154.3(7)
C20 C1 C2 C21 35.1(10)
C19 C1 C2 C21 -94.8(9)
N1 C1 C2 C22 -79.9(7)
C20 C1 C2 C22 160.8(7)
C19 C1 C2 C22 30.9(9)
N1 C1 C2 C3 31.9(8)
C20 C1 C2 C3 -87.3(8)
C19 C1 C2 C3 142.7(7)
C21 C2 C3 C4 -159.3(7)
C22 C2 C3 C4 82.3(7)
C1 C2 C3 C4 -31.6(8)
C21 C2 C3 C24 -40.0(10)
C22 C2 C3 C24 -158.5(7)
C1 C2 C3 C24 87.6(8)
C24 C3 C4 N1 -102.7(8)
C2 C3 C4 N1 21.6(9)
C24 C3 C4 C5 76.6(9)
C2 C3 C4 C5 -159.1(7)
N1 C4 C5 C6 10.7(13)
C3 C4 C5 C6 -168.5(8)
N1 C4 C5 C27 -168.7(8)
C3 C4 C5 C27 12.1(11)
C4 C5 C6 N2 -3.7(13)
C27 C5 C6 N2 175.6(8)
C4 C5 C6 C7 -178.5(7)
C27 C5 C6 C7 0.9(14)
C5 C6 C7 C8 -159.8(8)
N2 C6 C7 C8 24.8(8)
C5 C6 C7 C30 -38.0(12)
N2 C6 C7 C30 146.6(7)
C5 C6 C7 C28 82.4(10)
N2 C6 C7 C28 -93.1(8)
C30 C7 C8 C31 -29.4(9)
C6 C7 C8 C31 94.3(7)
C28 C7 C8 C31 -152.4(7)
C30 C7 C8 C9 -151.0(7)
C6 C7 C8 C9 -27.4(7)
C28 C7 C8 C9 85.9(8)
C31 C8 C9 C10 77.8(11)
C7 C8 C9 C10 -159.8(8)
C31 C8 C9 N2 -98.7(8)
C7 C8 C9 N2 23.6(8)
N2 C9 C10 C11 -1.5(16)
C8 C9 C10 C11 -177.5(8)
C9 C10 C11 N3 -3.5(15)
C9 C10 C11 C12 173.6(9)
N3 C11 C12 C34 116.3(8)
C10 C11 C12 C34 -61.0(11)
N3 C11 C12 C35 -122.1(8)
C10 C11 C12 C35 60.6(11)
N3 C11 C12 C13 -4.0(10)
C10 C11 C12 C13 178.7(8)
C11 C12 C13 C36 122.1(7)
C34 C12 C13 C36 5.6(10)
C35 C12 C13 C36 -118.2(8)
C11 C12 C13 C14 -0.1(8)
C34 C12 C13 C14 -116.6(7)
C35 C12 C13 C14 119.6(7)
C36 C13 C14 N3 -121.4(7)
C12 C13 C14 N3 4.1(9)
C36 C13 C14 C15 56.9(11)
C12 C13 C14 C15 -177.6(8)
N3 C14 C15 C16 10.7(13)
C13 C14 C15 C16 -167.3(8)
N3 C14 C15 C39 -165.0(8)
C13 C14 C15 C39 16.9(12)
C14 C15 C16 N4 -3.4(13)
C39 C15 C16 N4 172.3(8)
C14 C15 C16 C17 176.1(8)
C39 C15 C16 C17 -8.2(13)
N4 C16 C17 C40 -100.6(8)
C15 C16 C17 C40 79.9(10)
N4 C16 C17 C18 16.8(9)
C15 C16 C17 C18 -162.8(8)
N4 C16 C17 C43 137.0(7)
C15 C16 C17 C43 -42.5(11)
C40 C17 C18 C19 85.1(8)
C43 C17 C18 C19 -153.1(6)
C16 C17 C18 C19 -30.8(7)
C40 C17 C18 C41 -39.9(10)
C43 C17 C18 C41 81.8(9)
C16 C17 C18 C41 -155.9(7)
C41 C18 C19 N4 161.2(7)
C17 C18 C19 N4 34.5(7)
C41 C18 C19 C1 -81.9(9)
C17 C18 C19 C1 151.3(7)
N1 C1 C19 N4 -42.8(7)
C20 C1 C19 N4 75.6(7)
C2 C1 C19 N4 -153.2(7)
N1 C1 C19 C18 -157.7(6)
C20 C1 C19 C18 -39.3(9)
C2 C1 C19 C18 91.9(9)
C21 C2 C22 C23 -63.4(10)
C1 C2 C22 C23 165.0(8)
C3 C2 C22 C23 56.9(10)
C2 C22 C23 O1 -78.8(12)
C2 C22 C23 N5 102.9(10)
C4 C3 C24 C25 -143.5(9)
C2 C3 C24 C25 103.0(10)
C3 C24 C25 C26 166.7(10)
C24 C25 C26 O2 -101.9(14)
C24 C25 C26 N6 77.5(14)
C8 C7 C28 C29 68.4(9)
C30 C7 C28 C29 -56.8(9)
C6 C7 C28 C29 178.7(7)
C7 C28 C29 O3 -82.1(12)
C7 C28 C29 N7 98.5(10)
C9 C8 C31 C32 -55.0(10)
C7 C8 C31 C32 -169.6(7)
C8 C31 C32 C33 -171.7(7)
C31 C32 C33 O4 26.4(13)
C31 C32 C33 N8 -156.0(9)
C14 C13 C36 C37 -167.8(7)
C12 C13 C36 C37 75.1(10)
C13 C36 C37 C38 53.4(11)
C36 C37 C38 O5 -105.2(10)
C36 C37 C38 N9 74.0(11)
C19 C18 C41 C42 161.1(7)
C17 C18 C41 C42 -79.2(10)
C18 C41 C42 O6 -37.6(11)
C18 C41 C42 N10 147.7(8)
C40 C17 C43 C44 -170.3(8)
C18 C17 C43 C44 66.1(9)
C16 C17 C43 C44 -47.0(10)
C17 C43 C44 C45 168.1(7)
C43 C44 C45 O7 -62.3(10)
C43 C44 C45 N11 116.0(8)
N11 C46 C47 O8 -52.7(9)
N11 C46 C47 C48 -171.3(8)
O11 C49 C50 O14 35.6(10)
C52 C49 C50 O14 -86.3(8)
O11 C49 C50 C51 151.5(7)
C52 C49 C50 C51 29.7(8)
O14 C50 C51 O13 85.1(7)
C49 C50 C51 O13 -32.0(8)
O14 C50 C51 N12 -35.9(9)
C49 C50 C51 N12 -153.1(7)
O11 C49 C52 O13 -142.1(7)
C50 C49 C52 O13 -18.6(9)
O11 C49 C52 C53 96.6(9)
C50 C49 C52 C53 -139.8(8)
O13 C52 C53 O15A -61.1(10)
C49 C52 C53 O15A 58.5(11)
O13 C52 C53 O15B 83(4)
C49 C52 C53 O15B -157(4)
C60 C55 C56 C57 0.6(13)
C60 C55 C56 C61 -179.6(8)
C55 C56 C57 C58 5.2(14)
C61 C56 C57 C58 -174.7(9)
C55 C56 C57 C62 -174.1(10)
C61 C56 C57 C62 6.0(15)
C56 C57 C58 C59 -5.5(14)
C62 C57 C58 C59 173.8(9)
C57 C58 C59 C60 0.2(13)
C57 C58 C59 N12 -177.3(9)
N12 C59 C60 N13 1.8(8)
C58 C59 C60 N13 -176.3(7)
N12 C59 C60 C55 -176.2(7)
C58 C59 C60 C55 5.7(12)
C56 C55 C60 C59 -5.9(11)
C56 C55 C60 N13 176.6(8)
C64 C63 C65 C66 -98.4(9)
Co1 C63 C65 C66 81.1(7)
C64 C63 C65 C70 82.8(9)
Co1 C63 C65 C70 -97.7(6)
C70 C65 C66 C67 0.0
C63 C65 C66 C67 -178.8(6)
C65 C66 C67 C68 0.0
C66 C67 C68 C69 0.0
C67 C68 C69 C70 0.0
C68 C69 C70 C65 0.0
C66 C65 C70 C69 0.0
C63 C65 C70 C69 178.8(6)
C5 C4 N1 C1 -179.9(7)
C3 C4 N1 C1 -0.6(9)
C5 C4 N1 Co1 0.2(12)
C3 C4 N1 Co1 179.5(5)
C20 C1 N1 C4 99.2(8)
C19 C1 N1 C4 -143.4(6)
C2 C1 N1 C4 -21.0(8)
C20 C1 N1 Co1 -80.9(7)
C19 C1 N1 Co1 36.5(7)
C2 C1 N1 Co1 158.9(5)
C5 C6 N2 C9 173.6(8)
C7 C6 N2 C9 -10.8(9)
C5 C6 N2 Co1 -13.4(12)
C7 C6 N2 Co1 162.3(5)
C10 C9 N2 C6 175.0(9)
C8 C9 N2 C6 -8.6(9)
C10 C9 N2 Co1 1.5(12)
C8 C9 N2 Co1 177.8(5)
C10 C11 N3 C14 -175.7(8)
C12 C11 N3 C14 7.0(10)
C10 C11 N3 Co1 7.5(12)
C12 C11 N3 Co1 -169.8(6)
C15 C14 N3 C11 174.9(8)
C13 C14 N3 C11 -6.8(9)
C15 C14 N3 Co1 -8.3(12)
C13 C14 N3 Co1 169.9(5)
C15 C16 N4 C19 -175.1(7)
C17 C16 N4 C19 5.3(9)
C15 C16 N4 Co1 -6.2(13)
C17 C16 N4 Co1 174.3(5)
C18 C19 N4 C16 -25.4(8)
C1 C19 N4 C16 -153.0(7)
C18 C19 N4 Co1 163.5(5)
C1 C19 N4 Co1 35.9(7)
O7 C45 N11 C46 -2.1(14)
C44 C45 N11 C46 179.7(8)
C47 C46 N11 C45 -101.6(10)
N13 C54 N12 C59 -0.6(9)
N13 C54 N12 C51 -166.9(7)
C60 C59 N12 C54 -0.8(9)
C58 C59 N12 C54 177.1(8)
C60 C59 N12 C51 165.1(7)
C58 C59 N12 C51 -17.0(14)
O13 C51 N12 C54 -54.0(10)
C50 C51 N12 C54 66.5(10)
O13 C51 N12 C59 142.5(8)
C50 C51 N12 C59 -97.1(10)
N12 C54 N13 C60 1.6(8)
N12 C54 N13 Co1 -166.8(5)
C59 C60 N13 C54 -2.0(8)
C55 C60 N13 C54 175.6(8)
C59 C60 N13 Co1 164.3(5)
C55 C60 N13 Co1 -18.1(12)
C46 C47 O8 P1 128.6(6)
C48 C47 O8 P1 -110.4(7)
C50 C49 O11 P1 116.5(7)
C52 C49 O11 P1 -126.4(7)
C53 C52 O13 C51 122.6(8)
C49 C52 O13 C51 -1.3(10)
N12 C51 O13 C52 146.0(7)
C50 C51 O13 C52 21.4(9)
C47 O8 P1 O10 178.7(6)
C47 O8 P1 O9 49.9(7)
C47 O8 P1 O11 -66.5(6)
C49 O11 P1 O10 -75.7(7)
C49 O11 P1 O9 53.9(7)
C49 O11 P1 O8 172.6(6)
C16 N4 Co1 N1 178.2(8)
C19 N4 Co1 N1 -13.1(5)
C16 N4 Co1 N3 7.0(8)
C19 N4 Co1 N3 175.7(5)
C16 N4 Co1 C63 -85.0(8)
C19 N4 Co1 C63 83.7(5)
C16 N4 Co1 N13 90.2(8)
C19 N4 Co1 N13 -101.1(5)
C4 N1 Co1 N4 164.8(8)
C1 N1 Co1 N4 -15.1(5)
C4 N1 Co1 N2 -11.6(7)
C1 N1 Co1 N2 168.5(6)
C4 N1 Co1 N3 -142.2(13)
C1 N1 Co1 N3 37.9(18)
C4 N1 Co1 C63 76.6(8)
C1 N1 Co1 C63 -103.3(6)
C4 N1 Co1 N13 -100.5(7)
C1 N1 Co1 N13 79.6(5)
C6 N2 Co1 N1 17.8(7)
C9 N2 Co1 N1 -169.8(6)
C6 N2 Co1 N3 -170.6(7)
C9 N2 Co1 N3 1.8(7)
C6 N2 Co1 C63 -78.9(7)
C9 N2 Co1 C63 93.5(6)
C6 N2 Co1 N13 106.4(7)
C9 N2 Co1 N13 -81.2(6)
C11 N3 Co1 N4 176.4(7)
C14 N3 Co1 N4 0.1(7)
C11 N3 Co1 N1 124.0(14)
C14 N3 Co1 N1 -52.3(18)
C11 N3 Co1 N2 -6.0(7)
C14 N3 Co1 N2 177.7(7)
C11 N3 Co1 C63 -94.6(7)
C14 N3 Co1 C63 89.1(7)
C11 N3 Co1 N13 81.9(6)
C14 N3 Co1 N13 -94.4(7)
C64 C63 Co1 N4 -108.4(8)
C65 C63 Co1 N4 72.1(6)
C64 C63 Co1 N1 -25.6(8)
C65 C63 Co1 N1 154.9(6)
C64 C63 Co1 N2 63.5(8)
C65 C63 Co1 N2 -116.0(6)
C64 C63 Co1 N3 161.3(8)
C65 C63 Co1 N3 -18.2(6)
C54 N13 Co1 N4 -46.2(6)
C60 N13 Co1 N4 149.5(6)
C54 N13 Co1 N1 -129.0(6)
C60 N13 Co1 N1 66.6(6)
C54 N13 Co1 N2 141.7(6)
C60 N13 Co1 N2 -22.7(6)
C54 N13 Co1 N3 43.7(6)
C60 N13 Co1 N3 -120.7(6)
